data_7237346
loop_
_publ_author_name
'Xia, Jing-Cheng'
'Liang, Xiao'
'Yan, Zhi-Ping'
'Wu, Zheng-Guang'
'Zhao, Yue'
'Zheng, You-Xuan'
'Zhang, Wen-Wei'

_publ_section_title
;
 Iridium(iii) phosphors with bis(diphenylphorothioyl)amide ligand for
 efficient green and sky-blue OLEDs with EQE of nearly 28%
;
_journal_issue 33
_journal_name_full 'Journal of Materials Chemistry C'
_journal_page_first 9010
_journal_paper_doi 10.1039/C8TC02265H
_journal_volume 6
_journal_year 2018
_chemical_formula_sum 'C46 H36 Ir N3 P2 S2'
_chemical_formula_weight 949.04
_space_group_IT_number 14
_space_group_name_Hall '-P 2yn'
_space_group_name_H-M_alt 'P 1 21/n 1'
_symmetry_cell_setting Monoclinic'
_symmetry_space_group_name_H-M 'P 1 21/n 1'
_atom_sites_solution_hydrogens geom
_atom_sites_solution_primary direct
_atom_sites_solution_secondary difmap
_audit_creation_method SHELXL-97
_audit_update_record
;
2018-04-21 deposited with the CCDC.
2018-08-02 downloaded from the CCDC.
;
_cell_angle_alpha 90.00
_cell_angle_beta 92.6170(10)
_cell_angle_gamma 90.00
_cell_formula_units_Z 4
_cell_length_a 16.0999(9)
_cell_length_b 13.7659(8)
_cell_length_c 17.3693(10)
_cell_measurement_reflns_used 6617
_cell_measurement_temperature 296(2)
_cell_measurement_theta_max 27.08
_cell_measurement_theta_min 2.24
_cell_volume 3845.5(4)
_computing_structure_refinement 'SHELXL-97 (Sheldrick, 1997)'
_computing_structure_solution 'SHELXS-97 (Sheldrick, 1990)'
_diffrn_ambient_temperature 296(2)
_diffrn_measured_fraction_theta_full 0.999
_diffrn_measured_fraction_theta_max 0.999
_diffrn_measurement_device_type 'Bruker APEX-II CCD'
_diffrn_measurement_method '\f and \w scans'
_diffrn_radiation_monochromator graphite
_diffrn_radiation_source 'fine-focus sealed tube'
_diffrn_radiation_type MoK\a
_diffrn_radiation_wavelength 0.71073
_diffrn_reflns_av_R_equivalents 0.0453
_diffrn_reflns_av_sigmaI/netI 0.0534
_diffrn_reflns_limit_h_max 20
_diffrn_reflns_limit_h_min -16
_diffrn_reflns_limit_k_max 15
_diffrn_reflns_limit_k_min -17
_diffrn_reflns_limit_l_max 21
_diffrn_reflns_limit_l_min -22
_diffrn_reflns_number 25808
_diffrn_reflns_theta_full 27.49
_diffrn_reflns_theta_max 27.49
_diffrn_reflns_theta_min 1.69
_diffrn_standards_number 0
_exptl_absorpt_coefficient_mu 3.702
_exptl_absorpt_correction_type none
_exptl_crystal_density_diffrn 1.639
_exptl_crystal_density_method 'not measured'
_exptl_crystal_F_000 1888
_refine_diff_density_max 0.599
_refine_diff_density_min -0.504
_refine_diff_density_rms 0.102
_refine_ls_extinction_method none
_refine_ls_goodness_of_fit_ref 0.901
_refine_ls_hydrogen_treatment constr
_refine_ls_matrix_type full
_refine_ls_number_parameters 487
_refine_ls_number_reflns 8811
_refine_ls_number_restraints 0
_refine_ls_restrained_S_all 0.901
_refine_ls_R_factor_all 0.0494
_refine_ls_R_factor_gt 0.0303
_refine_ls_shift/su_max 0.003
_refine_ls_shift/su_mean 0.000
_refine_ls_structure_factor_coef Fsqd
_refine_ls_weighting_details 'calc w=1/[\s^2^(Fo^2^)+(0.0377P)^2^+0.0000P] where P=(Fo^2^+2Fc^2^)/3'
_refine_ls_weighting_scheme calc
_refine_ls_wR_factor_gt 0.0637
_refine_ls_wR_factor_ref 0.0723
_reflns_number_gt 6808
_reflns_number_total 8811
_reflns_threshold_expression >2sigma(I)
_cod_data_source_file c8tc02265h2.cif
_cod_data_source_block 20170716zyx_ppy2irstpip_0m_a
_cod_original_sg_symbol_H-M P2(1)/n
_cod_database_code 7237346

loop_
_symmetry_equiv_pos_as_xyz
'x, y, z'
'-x+1/2, y+1/2, -z+1/2'
'-x, -y, -z'
'x-1/2, -y-1/2, z-1/2'

loop_
_atom_site_label
_atom_site_type_symbol
_atom_site_fract_x
_atom_site_fract_y
_atom_site_fract_z
_atom_site_U_iso_or_equiv
_atom_site_adp_type
_atom_site_occupancy
_atom_site_symmetry_multiplicity
_atom_site_calc_flag
_atom_site_refinement_flags
C1 C 0.5129(2) 0.5775(3) 0.1912(2) 0.0330(9) Uani 1 1 d .
C2 C 0.5865(3) 0.5254(3) 0.1957(3) 0.0477(11) Uani 1 1 d .
H2 H 0.6325 0.5507 0.2231 0.057 Uiso 1 1 calc R
C3 C 0.7097(3) 0.7428(4) 0.4914(3) 0.0555(12) Uani 1 1 d .
H3 H 0.6681 0.7603 0.5241 0.067 Uiso 1 1 calc R
C4 C 0.8338(3) 0.6909(3) 0.3967(3) 0.0574(13) Uani 1 1 d .
H4 H 0.8763 0.6742 0.3646 0.069 Uiso 1 1 calc R
C5 C 0.3279(3) 0.9049(3) 0.3812(3) 0.0428(10) Uani 1 1 d .
H5 H 0.3507 0.9040 0.3329 0.051 Uiso 1 1 calc R
C6 C 0.2838(3) 0.6291(4) 0.6448(3) 0.0602(14) Uani 1 1 d .
H6 H 0.2685 0.6209 0.6953 0.072 Uiso 1 1 calc R
C7 C 0.5247(3) 0.3980(4) 0.1201(3) 0.0689(16) Uani 1 1 d .
H7 H 0.5291 0.3387 0.0949 0.083 Uiso 1 1 calc R
C8 C 0.5894(3) 0.7877(4) 0.0162(3) 0.0521(12) Uani 1 1 d .
H8 H 0.6095 0.7590 -0.0277 0.063 Uiso 1 1 calc R
C9 C 0.5316(3) 1.0525(4) 0.3891(3) 0.0628(14) Uani 1 1 d .
H9 H 0.4965 1.0920 0.4163 0.075 Uiso 1 1 calc R
C10 C 0.3121(3) 0.5500(4) 0.6035(3) 0.0545(12) Uani 1 1 d .
H10 H 0.3143 0.4887 0.6260 0.065 Uiso 1 1 calc R
C11 C 0.8497(3) 0.6958(4) 0.4745(4) 0.0632(15) Uani 1 1 d .
H11 H 0.9024 0.6805 0.4952 0.076 Uiso 1 1 calc R
C12 C 0.6356(3) 0.9355(3) 0.3085(3) 0.0510(11) Uani 1 1 d .
H12 H 0.6710 0.8968 0.2809 0.061 Uiso 1 1 calc R
C13 C 0.3026(2) 0.7318(3) 0.5357(2) 0.0361(9) Uani 1 1 d .
C14 C 0.7883(3) 0.7232(4) 0.5221(3) 0.0678(15) Uani 1 1 d .
H14 H 0.7996 0.7287 0.5749 0.081 Uiso 1 1 calc R
C15 C 0.5356(2) 0.7717(3) 0.1418(2) 0.0307(8) Uani 1 1 d .
C16 C 0.2947(3) 0.9908(3) 0.4061(3) 0.0518(12) Uani 1 1 d .
H16 H 0.2949 1.0463 0.3756 0.062 Uiso 1 1 calc R
C17 C 0.5827(3) 1.0931(4) 0.3357(3) 0.0635(15) Uani 1 1 d .
H17 H 0.5820 1.1597 0.3269 0.076 Uiso 1 1 calc R
C18 C 0.2974(2) 0.8238(3) 0.4942(2) 0.0359(9) Uani 1 1 d .
C19 C 0.4504(3) 0.4467(4) 0.1174(4) 0.0746(17) Uani 1 1 d .
H19 H 0.4040 0.4195 0.0918 0.090 Uiso 1 1 calc R
C20 C 0.5846(2) 0.8933(3) 0.3616(2) 0.0327(9) Uani 1 1 d .
C21 C 0.5539(3) 0.9297(4) 0.0846(3) 0.0569(13) Uani 1 1 d .
H21 H 0.5497 0.9970 0.0874 0.068 Uiso 1 1 calc R
C22 C 0.2438(2) 0.5509(3) 0.3292(2) 0.0344(9) Uani 1 1 d .
C23 C 0.6339(3) 1.0349(4) 0.2965(3) 0.0630(14) Uani 1 1 d .
H23 H 0.6684 1.0622 0.2609 0.076 Uiso 1 1 calc R
C24 C 0.3198(2) 0.4933(3) 0.3371(2) 0.0349(9) Uani 1 1 d .
C25 C 0.2606(3) 0.9922(4) 0.4783(3) 0.0570(13) Uani 1 1 d .
H25 H 0.2371 1.0485 0.4971 0.068 Uiso 1 1 calc R
C26 C 0.6913(2) 0.7368(3) 0.4130(2) 0.0326(9) Uani 1 1 d .
C27 C 0.5923(3) 0.4361(4) 0.1596(3) 0.0635(14) Uani 1 1 d .
H27 H 0.6422 0.4021 0.1624 0.076 Uiso 1 1 calc R
C28 C 0.5649(2) 0.7295(3) 0.0758(2) 0.0426(10) Uani 1 1 d .
H28 H 0.5681 0.6622 0.0717 0.051 Uiso 1 1 calc R
C29 C 0.1659(3) 0.5123(3) 0.3067(2) 0.0460(11) Uani 1 1 d .
H29 H 0.1598 0.4459 0.2986 0.055 Uiso 1 1 calc R
C30 C 0.1078(3) 0.6715(3) 0.3094(2) 0.0452(11) Uani 1 1 d .
H30 H 0.0622 0.7123 0.3015 0.054 Uiso 1 1 calc R
C31 C 0.4622(3) 0.4979(3) 0.3693(2) 0.0403(10) Uani 1 1 d .
H31 H 0.5094 0.5334 0.3838 0.048 Uiso 1 1 calc R
C32 C 0.1837(2) 0.7108(3) 0.3335(2) 0.0368(9) Uani 1 1 d .
H32 H 0.1886 0.7773 0.3415 0.044 Uiso 1 1 calc R
C33 C 0.7545(3) 0.7106(3) 0.3650(3) 0.0460(11) Uani 1 1 d .
H33 H 0.7438 0.7064 0.3120 0.055 Uiso 1 1 calc R
C34 C 0.4696(3) 0.3993(3) 0.3582(3) 0.0500(12) Uani 1 1 d .
H34 H 0.5208 0.3688 0.3663 0.060 Uiso 1 1 calc R
C35 C 0.2627(3) 0.9090(3) 0.5206(3) 0.0473(11) Uani 1 1 d .
H35 H 0.2401 0.9093 0.5689 0.057 Uiso 1 1 calc R
C36 C 0.5845(3) 0.8861(4) 0.0205(3) 0.0549(13) Uani 1 1 d .
H36 H 0.6020 0.9241 -0.0200 0.066 Uiso 1 1 calc R
C37 C 0.3367(3) 0.5627(3) 0.5291(2) 0.0446(10) Uani 1 1 d .
H37 H 0.3559 0.5093 0.5024 0.054 Uiso 1 1 calc R
C38 C 0.0985(3) 0.5733(4) 0.2968(3) 0.0518(12) Uani 1 1 d .
H38 H 0.0467 0.5481 0.2815 0.062 Uiso 1 1 calc R
C39 C 0.2785(3) 0.7188(4) 0.6111(3) 0.0505(12) Uani 1 1 d .
H39 H 0.2588 0.7713 0.6386 0.061 Uiso 1 1 calc R
C40 C 0.3258(3) 0.3938(3) 0.3244(3) 0.0471(11) Uani 1 1 d .
H40 H 0.2787 0.3590 0.3083 0.057 Uiso 1 1 calc R
C41 C 0.4442(3) 0.5368(3) 0.1529(3) 0.0511(12) Uani 1 1 d .
H41 H 0.3938 0.5698 0.1508 0.061 Uiso 1 1 calc R
C42 C 0.5328(3) 0.9533(3) 0.4018(3) 0.0477(11) Uani 1 1 d .
H42 H 0.4984 0.9265 0.4378 0.057 Uiso 1 1 calc R
C43 C 0.5294(3) 0.8717(3) 0.1452(2) 0.0456(11) Uani 1 1 d .
H43 H 0.5085 0.9008 0.1886 0.055 Uiso 1 1 calc R
C44 C 0.4004(3) 0.3464(3) 0.3351(3) 0.0517(12) Uani 1 1 d .
H44 H 0.4040 0.2798 0.3270 0.062 Uiso 1 1 calc R
Ir01 Ir 0.368199(8) 0.688223(10) 0.386330(8) 0.02673(5) Uani 1 1 d .
N1 N 0.58406(19) 0.7103(2) 0.29059(19) 0.0349(8) Uani 1 1 d .
C45 C 0.2536(2) 0.6500(3) 0.3458(2) 0.0303(8) Uani 1 1 d .
C46 C 0.3337(2) 0.6531(3) 0.4926(2) 0.0301(8) Uani 1 1 d .
N2 N 0.38945(18) 0.5445(2) 0.35996(17) 0.0313(7) Uani 1 1 d .
N3 N 0.32963(19) 0.8223(2) 0.42232(19) 0.0333(7) Uani 1 1 d .
P1 P 0.58748(6) 0.76180(7) 0.37288(6) 0.0292(2) Uani 1 1 d .
P2 P 0.51057(6) 0.70096(7) 0.22599(5) 0.0275(2) Uani 1 1 d .
S1 S 0.39530(6) 0.74157(7) 0.25292(5) 0.0329(2) Uani 1 1 d .
S2 S 0.50727(6) 0.71912(8) 0.45148(6) 0.0368(2) Uani 1 1 d .

loop_
_atom_site_aniso_label
_atom_site_aniso_U_11
_atom_site_aniso_U_22
_atom_site_aniso_U_33
_atom_site_aniso_U_23
_atom_site_aniso_U_13
_atom_site_aniso_U_12
C1 0.040(2) 0.030(2) 0.029(2) 0.0008(17) 0.0021(16) 0.0022(17)
C2 0.053(3) 0.042(3) 0.047(3) -0.009(2) -0.007(2) 0.008(2)
C3 0.043(3) 0.084(4) 0.040(3) 0.003(3) -0.003(2) -0.005(2)
C4 0.035(2) 0.055(3) 0.082(4) -0.010(3) 0.005(2) 0.003(2)
C5 0.049(3) 0.040(3) 0.040(3) 0.006(2) 0.0102(19) 0.004(2)
C6 0.059(3) 0.085(4) 0.038(3) 0.011(3) 0.014(2) -0.017(3)
C7 0.081(4) 0.042(3) 0.083(4) -0.027(3) -0.003(3) 0.012(3)
C8 0.051(3) 0.073(4) 0.033(3) 0.011(2) 0.014(2) 0.004(2)
C9 0.066(3) 0.040(3) 0.081(4) -0.019(3) -0.008(3) 0.006(2)
C10 0.061(3) 0.063(3) 0.040(3) 0.014(2) 0.006(2) -0.012(3)
C11 0.038(3) 0.067(4) 0.084(4) 0.017(3) -0.016(3) -0.007(2)
C12 0.056(3) 0.049(3) 0.049(3) 0.011(2) 0.013(2) -0.001(2)
C13 0.030(2) 0.052(3) 0.027(2) -0.0028(19) 0.0027(16) -0.0067(18)
C14 0.054(3) 0.100(4) 0.047(3) 0.018(3) -0.017(2) -0.012(3)
C15 0.0263(19) 0.041(2) 0.0247(19) 0.0027(17) 0.0030(15) -0.0003(16)
C16 0.056(3) 0.033(2) 0.067(3) -0.001(2) 0.003(2) 0.005(2)
C17 0.069(3) 0.034(3) 0.085(4) 0.006(3) -0.034(3) -0.008(2)
C18 0.030(2) 0.044(3) 0.034(2) -0.0075(19) 0.0044(16) -0.0027(17)
C19 0.064(3) 0.053(3) 0.106(5) -0.032(3) -0.017(3) -0.009(3)
C20 0.036(2) 0.034(2) 0.027(2) -0.0007(17) -0.0038(16) -0.0020(17)
C21 0.076(3) 0.044(3) 0.050(3) 0.014(2) -0.003(2) -0.007(2)
C22 0.037(2) 0.040(2) 0.026(2) -0.0023(17) 0.0030(16) -0.0078(18)
C23 0.066(3) 0.055(3) 0.068(4) 0.022(3) -0.004(3) -0.016(3)
C24 0.046(2) 0.036(2) 0.023(2) -0.0016(17) 0.0073(16) -0.0070(18)
C25 0.058(3) 0.045(3) 0.068(4) -0.020(3) 0.008(3) 0.013(2)
C26 0.032(2) 0.029(2) 0.037(2) -0.0016(17) -0.0005(16) -0.0079(16)
C27 0.062(3) 0.049(3) 0.079(4) -0.016(3) -0.006(3) 0.020(3)
C28 0.045(2) 0.047(3) 0.036(2) 0.002(2) 0.0116(19) 0.003(2)
C29 0.050(3) 0.045(3) 0.042(3) -0.002(2) -0.003(2) -0.015(2)
C30 0.036(2) 0.061(3) 0.038(2) 0.011(2) -0.0015(18) 0.002(2)
C31 0.041(2) 0.040(2) 0.040(3) 0.0014(19) 0.0043(18) 0.0007(19)
C32 0.031(2) 0.041(2) 0.038(2) 0.0053(18) 0.0060(17) -0.0034(17)
C33 0.037(2) 0.048(3) 0.052(3) -0.007(2) 0.000(2) 0.0016(19)
C34 0.060(3) 0.045(3) 0.046(3) 0.001(2) 0.010(2) 0.017(2)
C35 0.043(2) 0.054(3) 0.046(3) -0.015(2) 0.008(2) 0.002(2)
C36 0.052(3) 0.078(4) 0.036(3) 0.026(2) 0.005(2) -0.011(2)
C37 0.053(3) 0.046(3) 0.035(2) 0.004(2) 0.0021(19) -0.009(2)
C38 0.041(3) 0.068(3) 0.045(3) 0.005(2) -0.011(2) -0.017(2)
C39 0.043(3) 0.075(3) 0.035(3) -0.011(2) 0.011(2) -0.006(2)
C40 0.057(3) 0.041(3) 0.043(3) -0.007(2) 0.004(2) -0.007(2)
C41 0.038(2) 0.042(3) 0.073(3) -0.014(2) -0.005(2) 0.0018(19)
C42 0.049(3) 0.045(3) 0.050(3) -0.008(2) 0.005(2) 0.001(2)
C43 0.064(3) 0.040(3) 0.034(2) 0.002(2) 0.011(2) -0.002(2)
C44 0.073(3) 0.032(2) 0.050(3) -0.004(2) 0.006(2) 0.003(2)
Ir01 0.02857(8) 0.02831(8) 0.02365(8) 0.00010(6) 0.00500(5) -0.00316(6)
N1 0.0307(17) 0.044(2) 0.0299(18) -0.0064(14) 0.0015(13) 0.0025(14)
C45 0.034(2) 0.036(2) 0.0220(19) 0.0031(16) 0.0033(15) -0.0053(16)
C46 0.0246(18) 0.042(2) 0.0242(19) 0.0004(17) 0.0015(14) -0.0086(16)
N2 0.0375(17) 0.0302(18) 0.0268(17) 0.0025(14) 0.0069(13) -0.0014(14)
N3 0.0339(17) 0.0341(18) 0.0326(18) -0.0035(15) 0.0065(13) -0.0033(14)
P1 0.0287(5) 0.0344(6) 0.0246(5) -0.0004(4) 0.0022(4) -0.0021(4)
P2 0.0303(5) 0.0292(5) 0.0233(5) -0.0015(4) 0.0041(4) 0.0007(4)
S1 0.0320(5) 0.0388(6) 0.0285(5) 0.0058(4) 0.0069(4) 0.0058(4)
S2 0.0338(5) 0.0510(6) 0.0257(5) 0.0037(4) 0.0025(4) -0.0093(4)

loop_
_atom_type_symbol
_atom_type_description
_atom_type_scat_dispersion_real
_atom_type_scat_dispersion_imag
_atom_type_scat_source
C C 0.0033 0.0016 'International Tables Vol C Tables 4.2.6.8 and 6.1.1.4'
H H 0.0000 0.0000 'International Tables Vol C Tables 4.2.6.8 and 6.1.1.4'
N N 0.0061 0.0033 'International Tables Vol C Tables 4.2.6.8 and 6.1.1.4'
P P 0.1023 0.0942 'International Tables Vol C Tables 4.2.6.8 and 6.1.1.4'
S S 0.1246 0.1234 'International Tables Vol C Tables 4.2.6.8 and 6.1.1.4'
Ir Ir -1.4442 7.9887 'International Tables Vol C Tables 4.2.6.8 and 6.1.1.4'

loop_
_geom_angle_atom_site_label_1
_geom_angle_atom_site_label_2
_geom_angle_atom_site_label_3
_geom_angle
C41 C1 C2 118.8(4)
C41 C1 P2 120.9(3)
C2 C1 P2 120.0(3)
C27 C2 C1 120.6(4)
C27 C2 H2 119.7
C1 C2 H2 119.7
C26 C3 C14 121.5(5)
C26 C3 H3 119.3
C14 C3 H3 119.3
C11 C4 C33 120.5(5)
C11 C4 H4 119.7
C33 C4 H4 119.7
N3 C5 C16 124.0(4)
N3 C5 H5 118.0
C16 C5 H5 118.0
C39 C6 C10 120.1(4)
C39 C6 H6 119.9
C10 C6 H6 119.9
C27 C7 C19 120.2(5)
C27 C7 H7 119.9
C19 C7 H7 119.9
C36 C8 C28 121.1(4)
C36 C8 H8 119.4
C28 C8 H8 119.4
C42 C9 C17 120.0(5)
C42 C9 H9 120.0
C17 C9 H9 120.0
C37 C10 C6 119.9(5)
C37 C10 H10 120.1
C6 C10 H10 120.1
C4 C11 C14 120.2(4)
C4 C11 H11 119.9
C14 C11 H11 119.9
C23 C12 C20 120.3(5)
C23 C12 H12 119.8
C20 C12 H12 119.8
C39 C13 C46 121.1(4)
C39 C13 C18 124.4(4)
C46 C13 C18 114.5(3)
C11 C14 C3 119.7(5)
C11 C14 H14 120.2
C3 C14 H14 120.2
C43 C15 C28 118.7(4)
C43 C15 P2 118.7(3)
C28 C15 P2 122.5(3)
C5 C16 C25 118.0(4)
C5 C16 H16 121.0
C25 C16 H16 121.0
C23 C17 C9 119.4(5)
C23 C17 H17 120.3
C9 C17 H17 120.3
N3 C18 C35 119.2(4)
N3 C18 C13 114.9(3)
C35 C18 C13 125.9(4)
C7 C19 C41 120.1(5)
C7 C19 H19 120.0
C41 C19 H19 120.0
C42 C20 C12 118.2(4)
C42 C20 P1 123.4(3)
C12 C20 P1 118.3(3)
C36 C21 C43 119.1(5)
C36 C21 H21 120.5
C43 C21 H21 120.5
C29 C22 C45 121.2(4)
C29 C22 C24 123.7(4)
C45 C22 C24 115.0(3)
C17 C23 C12 121.2(5)
C17 C23 H23 119.4
C12 C23 H23 119.4
N2 C24 C40 119.4(4)
N2 C24 C22 114.8(3)
C40 C24 C22 125.8(4)
C35 C25 C16 118.3(4)
C35 C25 H25 120.8
C16 C25 H25 120.8
C3 C26 C33 118.4(4)
C3 C26 P1 121.3(3)
C33 C26 P1 120.3(3)
C7 C27 C2 120.1(4)
C7 C27 H27 120.0
C2 C27 H27 120.0
C8 C28 C15 119.8(4)
C8 C28 H28 120.1
C15 C28 H28 120.1
C38 C29 C22 119.6(4)
C38 C29 H29 120.2
C22 C29 H29 120.2
C38 C30 C32 121.3(4)
C38 C30 H30 119.3
C32 C30 H30 119.3
N2 C31 C34 122.5(4)
N2 C31 H31 118.8
C34 C31 H31 118.8
C30 C32 C45 120.1(4)
C30 C32 H32 119.9
C45 C32 H32 119.9
C4 C33 C26 119.7(5)
C4 C33 H33 120.1
C26 C33 H33 120.1
C44 C34 C31 119.2(4)
C44 C34 H34 120.4
C31 C34 H34 120.4
C25 C35 C18 122.3(4)
C25 C35 H35 118.9
C18 C35 H35 118.9
C8 C36 C21 120.2(4)
C8 C36 H36 119.9
C21 C36 H36 119.9
C10 C37 C46 122.2(4)
C10 C37 H37 118.9
C46 C37 H37 118.9
C30 C38 C29 120.0(4)
C30 C38 H38 120.0
C29 C38 H38 120.0
C6 C39 C13 120.2(5)
C6 C39 H39 119.9
C13 C39 H39 119.9
C44 C40 C24 120.9(4)
C44 C40 H40 119.5
C24 C40 H40 119.5
C1 C41 C19 120.2(4)
C1 C41 H41 119.9
C19 C41 H41 119.9
C9 C42 C20 120.8(4)
C9 C42 H42 119.6
C20 C42 H42 119.6
C15 C43 C21 121.0(4)
C15 C43 H43 119.5
C21 C43 H43 119.5
C34 C44 C40 118.7(4)
C34 C44 H44 120.7
C40 C44 H44 120.7
C46 Ir01 C45 88.32(14)
C46 Ir01 N3 80.61(14)
C45 Ir01 N3 93.22(14)
C46 Ir01 N2 91.64(14)
C45 Ir01 N2 80.25(14)
N3 Ir01 N2 170.05(12)
C46 Ir01 S1 173.41(11)
C45 Ir01 S1 87.05(10)
N3 Ir01 S1 94.96(9)
N2 Ir01 S1 92.20(9)
C46 Ir01 S2 84.53(10)
C45 Ir01 S2 171.97(10)
N3 Ir01 S2 89.21(9)
N2 Ir01 S2 96.29(9)
S1 Ir01 S2 100.37(3)
P1 N1 P2 131.3(2)
C32 C45 C22 117.6(3)
C32 C45 Ir01 127.6(3)
C22 C45 Ir01 114.8(3)
C37 C46 C13 116.5(4)
C37 C46 Ir01 128.8(3)
C13 C46 Ir01 114.8(3)
C31 N2 C24 119.2(3)
C31 N2 Ir01 125.9(3)
C24 N2 Ir01 114.6(2)
C5 N3 C18 118.1(3)
C5 N3 Ir01 126.7(3)
C18 N3 Ir01 115.0(3)
N1 P1 C26 104.69(17)
N1 P1 C20 110.21(17)
C26 P1 C20 104.39(17)
N1 P1 S2 118.83(13)
C26 P1 S2 107.03(13)
C20 P1 S2 110.49(13)
N1 P2 C1 106.53(17)
N1 P2 C15 109.71(17)
C1 P2 C15 103.09(18)
N1 P2 S1 118.37(13)
C1 P2 S1 111.89(13)
C15 P2 S1 106.21(12)
P2 S1 Ir01 109.69(5)
P1 S2 Ir01 109.42(5)

loop_
_geom_bond_atom_site_label_1
_geom_bond_atom_site_label_2
_geom_bond_distance
C1 C41 1.383(5)
C1 C2 1.384(5)
C1 P2 1.805(4)
C2 C27 1.385(6)
C2 H2 0.9300
C3 C26 1.382(6)
C3 C14 1.377(6)
C3 H3 0.9300
C4 C11 1.366(7)
C4 C33 1.395(6)
C4 H4 0.9300
C5 N3 1.342(5)
C5 C16 1.376(6)
C5 H5 0.9300
C6 C39 1.368(7)
C6 C10 1.391(7)
C6 H6 0.9300
C7 C27 1.365(7)
C7 C19 1.371(7)
C7 H7 0.9300
C8 C36 1.360(7)
C8 C28 1.381(6)
C8 H8 0.9300
C9 C42 1.384(6)
C9 C17 1.384(7)
C9 H9 0.9300
C10 C37 1.380(6)
C10 H10 0.9300
C11 C14 1.371(7)
C11 H11 0.9300
C12 C23 1.384(6)
C12 C20 1.389(5)
C12 H12 0.9300
C13 C39 1.394(5)
C13 C46 1.422(6)
C13 C18 1.458(6)
C14 H14 0.9300
C15 C43 1.383(6)
C15 C28 1.386(5)
C15 P2 1.818(4)
C16 C25 1.391(6)
C16 H16 0.9300
C17 C23 1.355(7)
C17 H17 0.9300
C18 N3 1.373(5)
C18 C35 1.386(6)
C19 C41 1.391(6)
C19 H19 0.9300
C20 C42 1.385(5)
C20 P1 1.822(4)
C21 C36 1.376(7)
C21 C43 1.392(6)
C21 H21 0.9300
C22 C29 1.401(5)
C22 C45 1.402(5)
C22 C24 1.460(5)
C23 H23 0.9300
C24 N2 1.369(5)
C24 C40 1.390(5)
C25 C35 1.361(7)
C25 H25 0.9300
C26 C33 1.392(6)
C26 P1 1.814(4)
C27 H27 0.9300
C28 H28 0.9300
C29 C38 1.376(6)
C29 H29 0.9300
C30 C38 1.377(6)
C30 C32 1.382(6)
C30 H30 0.9300
C31 N2 1.338(5)
C31 C34 1.376(6)
C31 H31 0.9300
C32 C45 1.411(5)
C32 H32 0.9300
C33 H33 0.9300
C34 C44 1.375(6)
C34 H34 0.9300
C35 H35 0.9300
C36 H36 0.9300
C37 C46 1.396(6)
C37 H37 0.9300
C38 H38 0.9300
C39 H39 0.9300
C40 C44 1.371(6)
C40 H40 0.9300
C41 H41 0.9300
C42 H42 0.9300
C43 H43 0.9300
C44 H44 0.9300
Ir01 C46 2.010(4)
Ir01 C45 2.014(4)
Ir01 N3 2.054(3)
Ir01 N2 2.063(3)
Ir01 S1 2.4883(9)
Ir01 S2 2.4987(10)
N1 P1 1.594(3)
N1 P2 1.598(3)
P1 S2 2.0094(13)
P2 S1 2.0136(13)
